data_2213877
loop_
_publ_author_name
'Azim, Irum'
'Davison, Mark'
'Dufort, Marisa DeVita'
'Lalancette, Roger A.'
'Thompson, Hugh W.'

_publ_section_title
;
 9\a-Chloro-16\a-methyl-3,11-dioxoandrosta-1,4,6-triene-17\b-carboxylic
 acid pinacolone solvate: catemeric hydrogen bonding and pinacolone
 solvation in a steroidal diketo acid derived from a commercial
 glucocorticoid
;
_journal_coeditor_code LH2378
_journal_issue 6
_journal_name_full 'Acta Crystallographica Section E'
_journal_page_first o2853
_journal_page_last o2853
_journal_paper_doi 10.1107/S1600536807021435
_journal_volume 63
_journal_year 2007
_chemical_formula_iupac 'C21 H23 Cl O4, C6 H12 O'
_chemical_formula_moiety 'C21 H23 Cl O4, C6 H12 O'
_chemical_formula_sum 'C27 H35 Cl O5'
_chemical_formula_weight 475.00
_chemical_melting_point 512
_chemical_name_systematic
;
9\a-Chloro-16\a-methyl-3,11-dioxoandrosta-1,4,6-triene-17\b-carboxylic acid
;
_space_group_IT_number 4
_symmetry_cell_setting monoclinic
_symmetry_space_group_name_Hall 'P 2yb'
_symmetry_space_group_name_H-M 'P 1 21 1'
_atom_sites_solution_hydrogens geom
_atom_sites_solution_primary direct
_atom_sites_solution_secondary difmap
_audit_creation_method SHELXL-97
_cell_angle_alpha 90.00
_cell_angle_beta 90.716(4)
_cell_angle_gamma 90.00
_cell_formula_units_Z 2
_cell_length_a 6.5000(4)
_cell_length_b 11.3153(5)
_cell_length_c 16.4559(8)
_cell_measurement_reflns_used 6186
_cell_measurement_temperature 100(2)
_cell_measurement_theta_max 66.40
_cell_measurement_theta_min 6.81
_cell_volume 1210.23(11)
_computing_cell_refinement 'SAINT (Bruker, 2005)'
_computing_data_collection 'APEX2 (Bruker, 2006)'
_computing_data_reduction SAINT
_computing_molecular_graphics 'SHELXTL (Sheldrick, 2004)'
_computing_publication_material SHELXTL
_computing_structure_refinement 'SHELXL (Sheldrick, 2004)'
_computing_structure_solution 'SHELXS (Sheldrick, 2004)'
_diffrn_ambient_temperature 100(2)
_diffrn_measured_fraction_theta_full 0.920
_diffrn_measured_fraction_theta_max 0.920
_diffrn_measurement_device_type 'Bruker SMART CCD APEXII area-detector'
_diffrn_measurement_method '\f and \w'
_diffrn_radiation_monochromator graphite
_diffrn_radiation_source 'fine-focus sealed tube'
_diffrn_radiation_type CuK\a
_diffrn_radiation_wavelength 1.54178
_diffrn_reflns_av_R_equivalents 0.026
_diffrn_reflns_av_sigmaI/netI 0.035
_diffrn_reflns_limit_h_max 6
_diffrn_reflns_limit_h_min -7
_diffrn_reflns_limit_k_max 13
_diffrn_reflns_limit_k_min -13
_diffrn_reflns_limit_l_max 18
_diffrn_reflns_limit_l_min -19
_diffrn_reflns_number 6187
_diffrn_reflns_theta_full 66.40
_diffrn_reflns_theta_max 66.40
_diffrn_reflns_theta_min 6.81
_diffrn_standards_decay_% 0
_diffrn_standards_number 0
_exptl_absorpt_coefficient_mu 1.687
_exptl_absorpt_correction_T_max 0.8105
_exptl_absorpt_correction_T_min 0.4799
_exptl_absorpt_correction_type multi-scan
_exptl_absorpt_process_details '(SADABS; Sheldrick, 2001)'
_exptl_crystal_colour colourless
_exptl_crystal_density_diffrn 1.303
_exptl_crystal_density_method 'not measured'
_exptl_crystal_description 'Triangular plate'
_exptl_crystal_F_000 508
_exptl_crystal_size_max 0.51
_exptl_crystal_size_mid 0.46
_exptl_crystal_size_min 0.13
_refine_diff_density_max 0.37
_refine_diff_density_min -0.33
_refine_ls_abs_structure_details 'Flack (1983), 1425 Friedel pairs'
_refine_ls_abs_structure_Flack 0.026(15)
_refine_ls_goodness_of_fit_ref 1.08
_refine_ls_hydrogen_treatment constr
_refine_ls_matrix_type full
_refine_ls_number_parameters 306
_refine_ls_number_reflns 3494
_refine_ls_number_restraints 1
_refine_ls_restrained_S_all 1.08
_refine_ls_R_factor_all 0.048
_refine_ls_R_factor_gt 0.046
_refine_ls_shift/su_max 0.00
_refine_ls_shift/su_mean 0.00
_refine_ls_structure_factor_coef Fsqd
_refine_ls_weighting_details 'calc w=1/[\s^2^(Fo^2^)+(0.0924P)^2^+0.1345P] where P=(Fo^2^+2Fc^2^)/3'
_refine_ls_weighting_scheme calc
_refine_ls_wR_factor_gt 0.119
_refine_ls_wR_factor_ref 0.121
_reflns_number_gt 3358
_reflns_number_total 3494
_reflns_threshold_expression I>2\s(I)
_cod_data_source_file lh2378.cif
_cod_data_source_block I
_cod_original_sg_symbol_H-M 'P 21'
_cod_database_code 2213877
_cod_database_fobs_code 2213877

loop_
_symmetry_equiv_pos_as_xyz
'x, y, z'
'-x, y+1/2, -z'

loop_
_atom_site_type_symbol
_atom_site_label
_atom_site_fract_x
_atom_site_fract_y
_atom_site_fract_z
_atom_site_U_iso_or_equiv
_atom_site_adp_type
_atom_site_calc_flag
_atom_site_refinement_flags
_atom_site_occupancy
Cl Cl1 0.84202(9) 0.70938(6) 0.22592(3) 0.02168(18) Uani d . 1
O O1 0.9050(4) 0.2425(2) 0.20777(14) 0.0348(6) Uani d . 1
C C1 0.5626(5) 0.4870(3) 0.19898(18) 0.0226(6) Uani d . 1
H H1 0.4746 0.5245 0.1603 0.027 Uiso calc R 1
O O2 0.3017(3) 0.69661(19) 0.19372(12) 0.0256(4) Uani d . 1
C C2 0.6607(5) 0.3887(3) 0.17632(18) 0.0245(6) Uani d . 1
H H2 0.6285 0.3541 0.1251 0.029 Uiso calc R 1
O O3 0.2612(3) 1.2072(2) 0.37098(11) 0.0265(4) Uani d . 1
C C3 0.8170(5) 0.3330(3) 0.22881(19) 0.0249(6) Uani d . 1
O O4 0.2583(4) 1.1318(2) 0.24547(13) 0.0326(6) Uani d . 1
H H4 0.1654 1.1824 0.2380 0.049 Uiso calc R 1
C C4 0.8666(4) 0.3938(3) 0.30430(18) 0.0210(6) Uani d . 1
H H4A 0.9724 0.3624 0.3383 0.025 Uiso calc R 1
C C5 0.7692(4) 0.4927(2) 0.32825(17) 0.0184(6) Uani d . 1
O O5 0.5009(4) 0.3998(2) 0.98335(15) 0.0389(6) Uani d . 1
C C6 0.8388(5) 0.5560(3) 0.40089(18) 0.0246(6) Uani d . 1
H H6 0.9289 0.5169 0.4380 0.029 Uiso calc R 1
C C7 0.7810(5) 0.6669(3) 0.41736(17) 0.0223(6) Uani d . 1
H H7 0.8429 0.7070 0.4621 0.027 Uiso calc R 1
C C8 0.6205(4) 0.7297(2) 0.36684(15) 0.0167(6) Uani d . 1
H H8 0.4855 0.7124 0.3928 0.020 Uiso calc R 1
C C9 0.6052(4) 0.6794(2) 0.27984(16) 0.0179(6) Uani d . 1
C C10 0.5831(4) 0.5415(2) 0.28173(17) 0.0190(6) Uani d . 1
C C11 0.4376(4) 0.7476(2) 0.23028(16) 0.0181(6) Uani d . 1
C C12 0.4479(5) 0.8818(3) 0.23319(17) 0.0210(6) Uani d . 1
H H12A 0.3261 0.9158 0.2050 0.025 Uiso calc R 1
H H12B 0.5727 0.9096 0.2052 0.025 Uiso calc R 1
C C13 0.4534(4) 0.9227(2) 0.32201(17) 0.0166(6) Uani d . 1
C C14 0.6402(4) 0.8645(2) 0.36483(17) 0.0180(6) Uani d . 1
H H14 0.7643 0.8837 0.3320 0.022 Uiso calc R 1
C C15 0.6619(4) 0.9307(2) 0.44546(17) 0.0206(6) Uani d . 1
H H15A 0.8070 0.9311 0.4645 0.025 Uiso calc R 1
H H15B 0.5760 0.8936 0.4877 0.025 Uiso calc R 1
C C16 0.5865(4) 1.0584(2) 0.42656(17) 0.0189(6) Uani d . 1
H H16 0.4672 1.0758 0.4624 0.023 Uiso calc R 1
C C17 0.5061(4) 1.0545(2) 0.33729(16) 0.0191(6) Uani d . 1
H H17 0.6222 1.0766 0.3010 0.023 Uiso calc R 1
C C18 0.2481(4) 0.8926(3) 0.36221(18) 0.0224(6) Uani d . 1
H H18A 0.1399 0.9444 0.3405 0.034 Uiso calc R 1
H H18B 0.2609 0.9040 0.4211 0.034 Uiso calc R 1
H H18C 0.2125 0.8100 0.3507 0.034 Uiso calc R 1
C C19 0.3888(5) 0.5055(3) 0.32943(19) 0.0237(6) Uani d . 1
H H19A 0.2673 0.5430 0.3047 0.036 Uiso calc R 1
H H19B 0.4034 0.5313 0.3860 0.036 Uiso calc R 1
H H19C 0.3728 0.4194 0.3277 0.036 Uiso calc R 1
C C20 0.3295(5) 1.1397(2) 0.32129(17) 0.0208(6) Uani d . 1
C C21 0.7482(5) 1.1537(3) 0.44052(19) 0.0267(7) Uani d . 1
H H21A 0.7892 1.1547 0.4980 0.040 Uiso calc R 1
H H21B 0.6909 1.2308 0.4254 0.040 Uiso calc R 1
H H21C 0.8686 1.1369 0.4072 0.040 Uiso calc R 1
C C22 0.4332(6) 0.6001(3) 0.9566(3) 0.0463(10) Uani d . 1
H H22A 0.4548 0.6448 1.0070 0.069 Uiso calc R 1
H H22B 0.3242 0.6378 0.9240 0.069 Uiso calc R 1
H H22C 0.5610 0.5990 0.9256 0.069 Uiso calc R 1
C C23 0.3712(5) 0.4758(3) 0.97662(18) 0.0273(7) Uani d . 1
C C24 0.1458(5) 0.4496(3) 0.98863(19) 0.0292(7) Uani d . 1
C C25 0.0240(6) 0.4828(4) 0.9108(2) 0.0414(9) Uani d . 1
H H25A 0.0370 0.5679 0.9008 0.062 Uiso calc R 1
H H25B -0.1214 0.4626 0.9176 0.062 Uiso calc R 1
H H25C 0.0791 0.4391 0.8645 0.062 Uiso calc R 1
C C26 0.1127(7) 0.3193(3) 1.0063(3) 0.0482(10) Uani d . 1
H H26A 0.1727 0.2718 0.9628 0.072 Uiso calc R 1
H H26B -0.0351 0.3030 1.0094 0.072 Uiso calc R 1
H H26C 0.1792 0.2989 1.0582 0.072 Uiso calc R 1
C C27 0.0596(5) 0.5230(4) 1.0594(2) 0.0364(8) Uani d . 1
H H27A 0.1228 0.4966 1.1107 0.055 Uiso calc R 1
H H27B -0.0899 0.5123 1.0618 0.055 Uiso calc R 1
H H27C 0.0909 0.6067 1.0508 0.055 Uiso calc R 1

loop_
_atom_site_aniso_label
_atom_site_aniso_U_11
_atom_site_aniso_U_22
_atom_site_aniso_U_33
_atom_site_aniso_U_12
_atom_site_aniso_U_13
_atom_site_aniso_U_23
Cl1 0.0178(3) 0.0224(3) 0.0250(3) 0.0013(3) 0.0035(2) 0.0021(3)
O1 0.0356(13) 0.0275(13) 0.0412(13) 0.0152(9) -0.0107(10) -0.0111(9)
C1 0.0178(16) 0.0226(15) 0.0272(15) 0.0005(10) -0.0044(11) -0.0007(11)
O2 0.0185(10) 0.0239(11) 0.0342(10) 0.0045(8) -0.0073(8) -0.0058(9)
C2 0.0223(16) 0.0245(15) 0.0265(15) 0.0027(12) -0.0043(12) -0.0038(12)
O3 0.0261(11) 0.0235(10) 0.0299(10) 0.0068(10) -0.0011(8) -0.0025(10)
C3 0.0218(17) 0.0200(15) 0.0328(16) 0.0021(12) 0.0003(12) -0.0003(12)
O4 0.0359(14) 0.0296(12) 0.0319(12) 0.0191(10) -0.0089(10) -0.0068(10)
C4 0.0163(15) 0.0186(13) 0.0278(14) -0.0020(10) -0.0042(11) 0.0050(11)
C5 0.0166(15) 0.0173(14) 0.0214(14) -0.0009(10) 0.0015(10) 0.0048(11)
O5 0.0308(14) 0.0413(14) 0.0446(15) 0.0055(11) 0.0005(11) 0.0051(11)
C6 0.0231(16) 0.0263(16) 0.0242(15) 0.0057(11) -0.0034(12) 0.0035(12)
C7 0.0224(16) 0.0223(14) 0.0221(14) 0.0003(11) -0.0027(11) -0.0002(11)
C8 0.0130(13) 0.0171(15) 0.0198(12) 0.0002(10) 0.0012(9) 0.0014(10)
C9 0.0089(13) 0.0207(16) 0.0240(13) 0.0026(9) 0.0015(9) 0.0030(10)
C10 0.0145(15) 0.0170(15) 0.0255(14) 0.0006(10) 0.0016(11) -0.0003(11)
C11 0.0158(15) 0.0224(14) 0.0162(12) 0.0042(10) 0.0007(10) -0.0019(10)
C12 0.0212(16) 0.0207(15) 0.0210(14) 0.0050(11) -0.0029(11) 0.0015(11)
C13 0.0148(15) 0.0138(14) 0.0211(14) 0.0031(10) -0.0010(10) 0.0005(11)
C14 0.0099(14) 0.0198(14) 0.0242(14) 0.0011(10) -0.0005(10) 0.0036(11)
C15 0.0186(16) 0.0183(14) 0.0248(15) 0.0013(11) -0.0027(11) 0.0014(11)
C16 0.0155(15) 0.0161(14) 0.0249(15) 0.0010(10) 0.0008(11) -0.0018(11)
C17 0.0174(16) 0.0185(15) 0.0215(14) -0.0002(10) 0.0014(11) 0.0000(11)
C18 0.0149(16) 0.0213(14) 0.0311(16) 0.0007(11) 0.0010(12) -0.0024(12)
C19 0.0194(16) 0.0185(15) 0.0334(16) -0.0036(11) 0.0034(12) 0.0009(12)
C20 0.0205(16) 0.0135(14) 0.0285(15) -0.0003(10) 0.0004(11) -0.0004(11)
C21 0.0236(17) 0.0224(15) 0.0340(16) -0.0009(12) -0.0040(12) 0.0011(13)
C22 0.034(2) 0.033(2) 0.072(3) -0.0071(15) 0.0062(18) 0.0003(18)
C23 0.0264(17) 0.0324(17) 0.0231(15) 0.0025(13) -0.0024(12) 0.0001(12)
C24 0.0266(18) 0.0301(18) 0.0308(17) -0.0005(13) 0.0006(13) -0.0052(13)
C25 0.028(2) 0.061(2) 0.0349(19) 0.0022(16) -0.0027(15) -0.0053(17)
C26 0.046(2) 0.028(2) 0.071(3) -0.0023(17) 0.0167(19) 0.0008(19)
C27 0.033(2) 0.0396(19) 0.0369(18) -0.0018(16) 0.0031(14) -0.0051(16)

loop_
_atom_type_symbol
_atom_type_description
_atom_type_scat_dispersion_real
_atom_type_scat_dispersion_imag
_atom_type_scat_source
C C 0.0181 0.0091 'International Tables Vol C Tables 4.2.6.8 and 6.1.1.4'
H H 0.0000 0.0000 'International Tables Vol C Tables 4.2.6.8 and 6.1.1.4'
O O 0.0492 0.0322 'International Tables Vol C Tables 4.2.6.8 and 6.1.1.4'
Cl Cl 0.3639 0.7018 'International Tables Vol C Tables 4.2.6.8 and 6.1.1.4'

loop_
_geom_angle_atom_site_label_1
_geom_angle_atom_site_label_2
_geom_angle_atom_site_label_3
_geom_angle
_geom_angle_publ_flag
C2 C1 C10 123.9(3) ?
C2 C1 H1 118.0 ?
C10 C1 H1 118.0 ?
C1 C2 C3 121.4(3) ?
C1 C2 H2 119.3 ?
C3 C2 H2 119.3 ?
O1 C3 C4 122.5(3) ?
O1 C3 C2 121.0(3) ?
C4 C3 C2 116.4(3) ?
C20 O4 H4 109.5 ?
C5 C4 C3 122.9(3) ?
C5 C4 H4A 118.5 ?
C3 C4 H4A 118.5 ?
C4 C5 C6 120.4(3) ?
C4 C5 C10 121.7(3) ?
C6 C5 C10 117.9(2) ?
C7 C6 C5 122.7(3) ?
C7 C6 H6 118.6 ?
C5 C6 H6 118.6 ?
C6 C7 C8 121.7(3) ?
C6 C7 H7 119.2 ?
C8 C7 H7 119.2 ?
C7 C8 C14 115.1(2) ?
C7 C8 C9 112.0(2) ?
C14 C8 C9 110.6(2) ?
C7 C8 H8 106.1 ?
C14 C8 H8 106.1 ?
C9 C8 H8 106.1 ?
C8 C9 C11 109.9(2) ?
C8 C9 C10 110.7(2) ?
C11 C9 C10 116.1(2) ?
C8 C9 Cl1 109.82(17) ?
C11 C9 Cl1 104.06(18) ?
C10 C9 Cl1 105.89(18) ?
C1 C10 C5 111.5(2) ?
C1 C10 C19 106.7(2) ?
C5 C10 C19 107.2(2) ?
C1 C10 C9 113.5(2) ?
C5 C10 C9 107.3(2) ?
C19 C10 C9 110.3(2) ?
O2 C11 C12 121.6(3) ?
O2 C11 C9 121.7(3) ?
C12 C11 C9 116.6(2) ?
C11 C12 C13 109.4(2) ?
C11 C12 H12A 109.8 ?
C13 C12 H12A 109.8 ?
C11 C12 H12B 109.8 ?
C13 C12 H12B 109.8 ?
H12A C12 H12B 108.2 ?
C12 C13 C18 109.5(2) ?
C12 C13 C14 108.4(2) ?
C18 C13 C14 113.1(2) ?
C12 C13 C17 116.6(2) ?
C18 C13 C17 109.6(2) ?
C14 C13 C17 99.5(2) ?
C15 C14 C8 118.4(2) ?
C15 C14 C13 104.5(2) ?
C8 C14 C13 111.7(2) ?
C15 C14 H14 107.2 ?
C8 C14 H14 107.2 ?
C13 C14 H14 107.2 ?
C14 C15 C16 104.8(2) ?
C14 C15 H15A 110.8 ?
C16 C15 H15A 110.8 ?
C14 C15 H15B 110.8 ?
C16 C15 H15B 110.8 ?
H15A C15 H15B 108.9 ?
C21 C16 C17 112.7(2) ?
C21 C16 C15 114.4(2) ?
C17 C16 C15 105.3(2) ?
C21 C16 H16 108.1 ?
C17 C16 H16 108.1 ?
C15 C16 H16 108.1 ?
C20 C17 C13 114.7(2) ?
C20 C17 C16 112.9(2) ?
C13 C17 C16 104.6(2) ?
C20 C17 H17 108.1 ?
C13 C17 H17 108.1 ?
C16 C17 H17 108.1 ?
C13 C18 H18A 109.5 ?
C13 C18 H18B 109.5 ?
H18A C18 H18B 109.5 ?
C13 C18 H18C 109.5 ?
H18A C18 H18C 109.5 ?
H18B C18 H18C 109.5 ?
C10 C19 H19A 109.5 ?
C10 C19 H19B 109.5 ?
H19A C19 H19B 109.5 ?
C10 C19 H19C 109.5 ?
H19A C19 H19C 109.5 ?
H19B C19 H19C 109.5 ?
O3 C20 O4 123.5(3) ?
O3 C20 C17 124.6(3) y
O4 C20 C17 111.9(2) y
C16 C21 H21A 109.5 ?
C16 C21 H21B 109.5 ?
H21A C21 H21B 109.5 ?
C16 C21 H21C 109.5 ?
H21A C21 H21C 109.5 ?
H21B C21 H21C 109.5 ?
C23 C22 H22A 109.5 ?
C23 C22 H22B 109.5 ?
H22A C22 H22B 109.5 ?
C23 C22 H22C 109.5 ?
H22A C22 H22C 109.5 ?
H22B C22 H22C 109.5 ?
O5 C23 C22 119.9(3) ?
O5 C23 C24 121.6(3) ?
C22 C23 C24 118.5(3) ?
C23 C24 C26 110.9(3) ?
C23 C24 C27 110.8(3) ?
C26 C24 C27 108.9(3) ?
C23 C24 C25 109.4(3) ?
C26 C24 C25 108.9(3) ?
C27 C24 C25 107.9(3) ?
C24 C25 H25A 109.5 ?
C24 C25 H25B 109.5 ?
H25A C25 H25B 109.5 ?
C24 C25 H25C 109.5 ?
H25A C25 H25C 109.5 ?
H25B C25 H25C 109.5 ?
C24 C26 H26A 109.5 ?
C24 C26 H26B 109.5 ?
H26A C26 H26B 109.5 ?
C24 C26 H26C 109.5 ?
H26A C26 H26C 109.5 ?
H26B C26 H26C 109.5 ?
C24 C27 H27A 109.5 ?
C24 C27 H27B 109.5 ?
H27A C27 H27B 109.5 ?
C24 C27 H27C 109.5 ?
H27A C27 H27C 109.5 ?
H27B C27 H27C 109.5 ?

loop_
_geom_bond_atom_site_label_1
_geom_bond_atom_site_label_2
_geom_bond_distance
_geom_bond_publ_flag
Cl1 C9 1.818(3) ?
O1 C3 1.226(4) ?
C1 C2 1.338(4) ?
C1 C10 1.500(4) ?
C1 H1 0.9500 ?
O2 C11 1.209(4) ?
C2 C3 1.467(4) ?
C2 H2 0.9500 ?
O3 C20 1.208(4) y
C3 C4 1.453(4) ?
O4 C20 1.328(4) y
O4 H4 0.8400 ?
C4 C5 1.347(4) ?
C4 H4A 0.9500 ?
C5 C6 1.461(4) ?
C5 C10 1.527(4) ?
O5 C23 1.209(4) ?
C6 C7 1.338(4) ?
C6 H6 0.9500 ?
C7 C8 1.504(4) ?
C7 H7 0.9500 ?
C8 C14 1.532(4) ?
C8 C9 1.543(3) ?
C8 H8 1.0000 ?
C9 C11 1.557(3) ?
C9 C10 1.567(4) ?
C10 C19 1.550(4) ?
C11 C12 1.521(4) ?
C12 C13 1.533(4) ?
C12 H12A 0.9900 ?
C12 H12B 0.9900 ?
C13 C18 1.535(4) ?
C13 C14 1.544(3) ?
C13 C17 1.550(4) ?
C14 C15 1.528(4) ?
C14 H14 1.0000 ?
C15 C16 1.556(4) ?
C15 H15A 0.9900 ?
C15 H15B 0.9900 ?
C16 C21 1.521(4) ?
C16 C17 1.554(4) ?
C16 H16 1.0000 ?
C17 C20 1.520(4) ?
C17 H17 1.0000 ?
C18 H18A 0.9800 ?
C18 H18B 0.9800 ?
C18 H18C 0.9800 ?
C19 H19A 0.9800 ?
C19 H19B 0.9800 ?
C19 H19C 0.9800 ?
C21 H21A 0.9800 ?
C21 H21B 0.9800 ?
C21 H21C 0.9800 ?
C22 C23 1.501(5) ?
C22 H22A 0.9800 ?
C22 H22B 0.9800 ?
C22 H22C 0.9800 ?
C23 C24 1.510(5) ?
C24 C26 1.519(5) ?
C24 C27 1.542(5) ?
C24 C25 1.544(5) ?
C25 H25A 0.9800 ?
C25 H25B 0.9800 ?
C25 H25C 0.9800 ?
C26 H26A 0.9800 ?
C26 H26B 0.9800 ?
C26 H26C 0.9800 ?
C27 H27A 0.9800 ?
C27 H27B 0.9800 ?
C27 H27C 0.9800 ?

loop_
_geom_hbond_atom_site_label_D
_geom_hbond_atom_site_label_H
_geom_hbond_atom_site_label_A
_geom_hbond_site_symmetry_A
_geom_hbond_distance_DH
_geom_hbond_distance_HA
_geom_hbond_distance_DA
_geom_hbond_angle_DHA
_geom_hbond_publ_flag
O4 H4 O1 1_465 0.84 1.88 2.682(3) 158 yes
C2 H2 O5 1_554 0.95 2.52 3.331(4) 143 yes

loop_
_geom_torsion_atom_site_label_1
_geom_torsion_atom_site_label_2
_geom_torsion_atom_site_label_3
_geom_torsion_atom_site_label_4
_geom_torsion
C10 C1 C2 C3 -7.1(5)
C1 C2 C3 O1 179.5(3)
C1 C2 C3 C4 -3.2(5)
O1 C3 C4 C5 -179.3(3)
C2 C3 C4 C5 3.3(4)
C3 C4 C5 C6 -174.2(3)
C3 C4 C5 C10 6.5(4)
C4 C5 C6 C7 164.4(3)
C10 C5 C6 C7 -16.3(4)
C5 C6 C7 C8 7.1(5)
C6 C7 C8 C14 -152.4(3)
C6 C7 C8 C9 -24.9(4)
C7 C8 C9 C11 -179.9(2)
C14 C8 C9 C11 -50.0(3)
C7 C8 C9 C10 50.6(3)
C14 C8 C9 C10 -179.5(2)
C7 C8 C9 Cl1 -66.0(3)
C14 C8 C9 Cl1 63.9(2)
C2 C1 C10 C5 15.5(4)
C2 C1 C10 C19 -101.3(3)
C2 C1 C10 C9 136.9(3)
C4 C5 C10 C1 -15.0(4)
C6 C5 C10 C1 165.7(2)
C4 C5 C10 C19 101.5(3)
C6 C5 C10 C19 -77.8(3)
C4 C5 C10 C9 -139.9(3)
C6 C5 C10 C9 40.7(3)
C8 C9 C10 C1 178.7(2)
C11 C9 C10 C1 52.5(3)
Cl1 C9 C10 C1 -62.3(3)
C8 C9 C10 C5 -57.6(3)
C11 C9 C10 C5 176.3(2)
Cl1 C9 C10 C5 61.4(2)
C8 C9 C10 C19 58.9(3)
C11 C9 C10 C19 -67.2(3)
Cl1 C9 C10 C19 177.93(18)
C8 C9 C11 O2 -128.4(3)
C10 C9 C11 O2 -1.9(4)
Cl1 C9 C11 O2 114.0(3)
C8 C9 C11 C12 49.0(3)
C10 C9 C11 C12 175.5(2)
Cl1 C9 C11 C12 -68.6(3)
O2 C11 C12 C13 124.3(3)
C9 C11 C12 C13 -53.1(3)
C11 C12 C13 C18 -66.3(3)
C11 C12 C13 C14 57.4(3)
C11 C12 C13 C17 168.6(2)
C7 C8 C14 C15 -50.5(3)
C9 C8 C14 C15 -178.7(2)
C7 C8 C14 C13 -172.0(2)
C9 C8 C14 C13 59.8(3)
C12 C13 C14 C15 167.6(2)
C18 C13 C14 C15 -70.8(3)
C17 C13 C14 C15 45.3(3)
C12 C13 C14 C8 -63.2(3)
C18 C13 C14 C8 58.4(3)
C17 C13 C14 C8 174.5(2)
C8 C14 C15 C16 -156.8(2)
C13 C14 C15 C16 -31.8(3)
C14 C15 C16 C21 -119.1(3)
C14 C15 C16 C17 5.2(3)
C12 C13 C17 C20 78.0(3)
C18 C13 C17 C20 -47.1(3)
C14 C13 C17 C20 -165.8(2)
C12 C13 C17 C16 -157.8(2)
C18 C13 C17 C16 77.2(3)
C14 C13 C17 C16 -41.6(3)
C21 C16 C17 C20 -86.3(3)
C15 C16 C17 C20 148.4(2)
C21 C16 C17 C13 148.4(2)
C15 C16 C17 C13 23.1(3)
C13 C17 C20 O3 122.2(3)
C16 C17 C20 O3 2.5(4)
C13 C17 C20 O4 -58.0(3)
C16 C17 C20 O4 -177.7(2)
O5 C23 C24 C26 -1.9(4)
C22 C23 C24 C26 178.6(4)
O5 C23 C24 C27 119.2(3)
C22 C23 C24 C27 -60.3(4)
O5 C23 C24 C25 -122.0(3)
C22 C23 C24 C25 58.6(4)

loop_
_cod_related_entry_id
_cod_related_entry_database
_cod_related_entry_code
1 ChemSpider 21184924
